data_4074494
loop_
_publ_author_name
'Suyama, Ken-ichi'
'Gunji, Takahiro'
'Arimitsu, Koji'
'Abe, Yoshimoto'

_publ_section_title
;
 Synthesis and Structure of Ladder Oligosilsesquioxanes:&#x00A0; Tricyclic
 Ladder Oligomethylsilsesquioxanes
;
_journal_issue 23
_journal_name_full Organometallics
_journal_page_first 5587
_journal_paper_doi 10.1021/om060705v
_journal_volume 25
_journal_year 2006
_chemical_formula_moiety 'C24 H60 O14 Si8'
_chemical_formula_sum 'C24 H60 O14 Si8'
_chemical_formula_weight 797.44
_chemical_name_common 5a
_chemical_name_systematic
; 
 ? 
;
_space_group_IT_number 2
_symmetry_cell_setting triclinic
_symmetry_space_group_name_Hall '-P 1'
_symmetry_space_group_name_H-M 'P -1'
_atom_sites_solution_hydrogens geom
_atom_sites_solution_primary direct
_atom_sites_solution_secondary difmap
_audit_creation_method SHELXL-97
_cell_angle_alpha 103.091(3)
_cell_angle_beta 101.413(4)
_cell_angle_gamma 96.798(4)
_cell_formula_units_Z 2
_cell_length_a 8.6034(16)
_cell_length_b 13.100(2)
_cell_length_c 19.985(4)
_cell_measurement_reflns_used 8896
_cell_measurement_temperature 90(2)
_cell_measurement_theta_max 28.34
_cell_measurement_theta_min 2.44
_cell_volume 2118.8(7)
_computing_cell_refinement 'Bruker SMART'
_computing_data_collection 'Bruker SMART'
_computing_data_reduction 'Bruker SAINT'
_computing_molecular_graphics 'Bruker SHELXTL'
_computing_publication_material 'Bruker SHELXTL'
_computing_structure_refinement 'SHELXL-97 (Sheldrick, 1997)'
_computing_structure_solution 'SHELXS-97 (Sheldrick, 1990)'
_diffrn_ambient_temperature 90
_diffrn_detector_area_resol_mean 8.366
_diffrn_measured_fraction_theta_full 0.956
_diffrn_measured_fraction_theta_max 0.956
_diffrn_measurement_device_type 'CCD area detector'
_diffrn_measurement_method 'phi and omega scans'
_diffrn_radiation_monochromator graphite
_diffrn_radiation_source 'fine-focus sealed tube'
_diffrn_radiation_type MoK\a
_diffrn_radiation_wavelength 0.71073
_diffrn_reflns_av_R_equivalents 0.0330
_diffrn_reflns_av_sigmaI/netI 0.0586
_diffrn_reflns_limit_h_max 10
_diffrn_reflns_limit_h_min -11
_diffrn_reflns_limit_k_max 17
_diffrn_reflns_limit_k_min -17
_diffrn_reflns_limit_l_max 25
_diffrn_reflns_limit_l_min -26
_diffrn_reflns_number 15064
_diffrn_reflns_theta_full 28.46
_diffrn_reflns_theta_max 28.46
_diffrn_reflns_theta_min 1.08
_exptl_absorpt_coefficient_mu 0.307
_exptl_absorpt_correction_T_max 0.9848
_exptl_absorpt_correction_T_min 0.9273
_exptl_absorpt_correction_type empirical
_exptl_absorpt_process_details
;
SADABS Sheldrick 1996 
;
_exptl_crystal_colour colorless
_exptl_crystal_density_diffrn 1.250
_exptl_crystal_density_method 'not measured'
_exptl_crystal_description plate
_exptl_crystal_F_000 856
_exptl_crystal_size_max 0.5
_exptl_crystal_size_mid 0.3
_exptl_crystal_size_min 0.1
_refine_diff_density_max 1.050
_refine_diff_density_min -0.768
_refine_diff_density_rms 0.113
_refine_ls_extinction_method none
_refine_ls_goodness_of_fit_ref 1.104
_refine_ls_hydrogen_treatment constr
_refine_ls_matrix_type full
_refine_ls_number_parameters 435
_refine_ls_number_reflns 10239
_refine_ls_number_restraints 0
_refine_ls_restrained_S_all 1.104
_refine_ls_R_factor_all 0.0662
_refine_ls_R_factor_gt 0.0580
_refine_ls_shift/su_max 0.046
_refine_ls_shift/su_mean 0.002
_refine_ls_structure_factor_coef Fsqd
_refine_ls_weighting_details 'calc w=1/[\s^2^(Fo^2^)+(0.1129P)^2^+0.6598P] where P=(Fo^2^+2Fc^2^)/3'
_refine_ls_weighting_scheme calc
_refine_ls_wR_factor_gt 0.1729
_refine_ls_wR_factor_ref 0.1843
_reflns_number_gt 8644
_reflns_number_total 10239
_reflns_threshold_expression >2sigma(I)
_cod_data_source_file om060705vsi20060804_054045.cif
_cod_data_source_block 5a
_cod_depositor_comments
;
The following automatic conversions were performed:

'_symmetry_cell_setting' value 'Triclinic' changed to 'triclinic'
according to /home/saulius/struct/CIF-dictionaries/cif_core.dic
dictionary named 'cif_core.dic' version 2.4.1 from 2010-06-29.

Automatic conversion script
Id: cif_fix_values 1715 2011-07-08 13:25:40Z adriana 
;
_cod_original_cell_volume 2118.7(7)
_cod_original_sg_symbol_H-M P-1
_cod_database_code 4074494

loop_
_symmetry_equiv_pos_as_xyz
'x, y, z'
'-x, -y, -z'

loop_
_atom_site_label
_atom_site_type_symbol
_atom_site_fract_x
_atom_site_fract_y
_atom_site_fract_z
_atom_site_U_iso_or_equiv
_atom_site_adp_type
_atom_site_occupancy
_atom_site_symmetry_multiplicity
_atom_site_calc_flag
_atom_site_refinement_flags
Si1 Si 0.14744(8) 0.43304(5) 0.10064(3) 0.01370(15) Uani 1 1 d .
Si2 Si 0.16390(8) 0.67714(5) 0.17158(3) 0.01471(15) Uani 1 1 d .
Si3 Si 0.26268(8) 0.27627(5) 0.18918(3) 0.01578(15) Uani 1 1 d .
Si4 Si -0.19508(8) 0.38754(5) 0.12731(3) 0.01526(15) Uani 1 1 d .
Si5 Si -0.17105(8) 0.62706(5) 0.19896(3) 0.01511(15) Uani 1 1 d .
Si6 Si -0.09776(8) 0.21461(5) 0.20489(3) 0.01567(15) Uani 1 1 d .
Si7 Si 0.29510(8) 0.80418(5) 0.32545(3) 0.01701(16) Uani 1 1 d .
Si8 Si -0.06166(9) 0.78684(5) 0.34492(3) 0.01899(16) Uani 1 1 d .
O9 O -0.0279(2) 0.67540(13) 0.16680(8) 0.0186(3) Uani 1 1 d .
O1 O 0.0850(2) 0.23105(14) 0.19586(9) 0.0220(4) Uani 1 1 d .
O8 O 0.1306(2) 0.81818(13) 0.35285(9) 0.0235(4) Uani 1 1 d .
O6 O 0.2592(2) 0.70741(12) 0.25406(8) 0.0197(4) Uani 1 1 d .
O4 O -0.0427(2) 0.39275(13) 0.09068(8) 0.0189(3) Uani 1 1 d .
O11 O 0.3871(2) 0.31376(13) 0.26553(8) 0.0229(4) Uani 1 1 d .
O12 O -0.1869(2) 0.09216(13) 0.17013(9) 0.0228(4) Uani 1 1 d .
O14 O 0.3624(2) 0.90786(13) 0.30215(9) 0.0254(4) Uani 1 1 d .
O10 O -0.1797(2) 0.49944(13) 0.18530(9) 0.0208(4) Uani 1 1 d .
O3 O 0.2500(2) 0.37485(13) 0.15274(9) 0.0231(4) Uani 1 1 d .
O7 O -0.1281(2) 0.67624(13) 0.28366(8) 0.0207(4) Uani 1 1 d .
O5 O 0.1931(2) 0.55933(13) 0.13628(9) 0.0229(4) Uani 1 1 d .
O13 O -0.1019(2) 0.77147(14) 0.41822(9) 0.0258(4) Uani 1 1 d .
O2 O -0.1934(2) 0.29402(13) 0.16764(9) 0.0212(4) Uani 1 1 d .
C21 C -0.3826(3) 0.3607(2) 0.05903(14) 0.0261(5) Uani 1 1 d .
H21A H -0.3883 0.2946 0.0252 0.039 Uiso 1 1 calc R
H21B H -0.3849 0.4172 0.0356 0.039 Uiso 1 1 calc R
H21C H -0.4728 0.3564 0.0805 0.039 Uiso 1 1 calc R
C22 C -0.3620(3) 0.6601(2) 0.15749(13) 0.0239(5) Uani 1 1 d .
H22A H -0.4461 0.6340 0.1776 0.036 Uiso 1 1 calc R
H22B H -0.3873 0.6277 0.1076 0.036 Uiso 1 1 calc R
H22C H -0.3525 0.7359 0.1655 0.036 Uiso 1 1 calc R
C6 C 0.1945(3) 0.4032(2) 0.01315(12) 0.0237(5) Uani 1 1 d .
H6A H 0.3059 0.4300 0.0178 0.036 Uiso 1 1 calc R
H6B H 0.1286 0.4364 -0.0173 0.036 Uiso 1 1 calc R
H6C H 0.1735 0.3276 -0.0067 0.036 Uiso 1 1 calc R
C24 C 0.4435(4) 0.7735(2) 0.39461(13) 0.0261(6) Uani 1 1 d .
H24A H 0.5399 0.7636 0.3784 0.039 Uiso 1 1 calc R
H24B H 0.4000 0.7096 0.4051 0.039 Uiso 1 1 calc R
H24C H 0.4682 0.8312 0.4364 0.039 Uiso 1 1 calc R
C8 C 0.3824(3) 1.02173(18) 0.32998(13) 0.0247(6) Uani 1 1 d .
C20 C -0.1074(4) 0.2439(2) 0.29822(13) 0.0292(6) Uani 1 1 d .
H20A H -0.0460 0.2000 0.3215 0.044 Uiso 1 1 calc R
H20B H -0.2174 0.2296 0.3013 0.044 Uiso 1 1 calc R
H20C H -0.0638 0.3175 0.3206 0.044 Uiso 1 1 calc R
C16 C 0.4329(3) 0.41247(18) 0.32047(12) 0.0213(5) Uani 1 1 d .
C12 C -0.0330(4) 0.7151(2) 0.46799(13) 0.0299(6) Uani 1 1 d .
C7 C 0.2339(3) 0.7710(2) 0.12413(13) 0.0229(5) Uani 1 1 d .
H7A H 0.3476 0.7748 0.1283 0.034 Uiso 1 1 calc R
H7B H 0.2119 0.8402 0.1441 0.034 Uiso 1 1 calc R
H7C H 0.1788 0.7474 0.0752 0.034 Uiso 1 1 calc R
C17 C 0.5222(5) 0.3844(2) 0.38571(14) 0.0378(8) Uani 1 1 d .
H17A H 0.4524 0.3327 0.3982 0.057 Uiso 1 1 calc R
H17B H 0.5554 0.4473 0.4242 0.057 Uiso 1 1 calc R
H17C H 0.6151 0.3555 0.3759 0.057 Uiso 1 1 calc R
C23 C -0.1665(4) 0.8940(2) 0.32268(16) 0.0327(6) Uani 1 1 d .
H23A H -0.2802 0.8733 0.3169 0.049 Uiso 1 1 calc R
H23B H -0.1455 0.9065 0.2795 0.049 Uiso 1 1 calc R
H23C H -0.1283 0.9579 0.3601 0.049 Uiso 1 1 calc R
C5 C 0.3403(4) 0.1705(2) 0.13346(13) 0.0269(6) Uani 1 1 d .
H5A H 0.3214 0.1058 0.1477 0.040 Uiso 1 1 calc R
H5B H 0.4537 0.1916 0.1389 0.040 Uiso 1 1 calc R
H5C H 0.2860 0.1593 0.0849 0.040 Uiso 1 1 calc R
C18 C 0.5414(4) 0.4915(2) 0.29738(15) 0.0320(6) Uani 1 1 d .
H18A H 0.6337 0.4616 0.2876 0.048 Uiso 1 1 calc R
H18B H 0.5759 0.5561 0.3344 0.048 Uiso 1 1 calc R
H18C H 0.4831 0.5066 0.2556 0.048 Uiso 1 1 calc R
C9 C 0.2249(4) 1.0579(2) 0.30700(16) 0.0341(7) Uani 1 1 d .
H9A H 0.1907 1.0366 0.2564 0.051 Uiso 1 1 calc R
H9B H 0.2388 1.1340 0.3230 0.051 Uiso 1 1 calc R
H9C H 0.1449 1.0263 0.3270 0.051 Uiso 1 1 calc R
C1 C -0.1998(5) 0.0797(2) 0.04490(14) 0.0399(8) Uani 1 1 d .
H1A H -0.2859 0.1201 0.0419 0.060 Uiso 1 1 calc R
H1B H -0.2106 0.0301 0.0001 0.060 Uiso 1 1 calc R
H1C H -0.0986 0.1270 0.0571 0.060 Uiso 1 1 calc R
C2 C -0.2069(4) 0.01912(19) 0.10154(14) 0.0263(6) Uani 1 1 d .
C3 C -0.0739(4) -0.0470(2) 0.10634(16) 0.0360(7) Uani 1 1 d .
H3A H 0.0283 -0.0019 0.1150 0.054 Uiso 1 1 calc R
H3B H -0.0904 -0.1005 0.0627 0.054 Uiso 1 1 calc R
H3C H -0.0752 -0.0806 0.1443 0.054 Uiso 1 1 calc R
C13 C 0.0060(5) 0.6108(3) 0.42949(16) 0.0431(8) Uani 1 1 d .
H13A H -0.0913 0.5661 0.4002 0.065 Uiso 1 1 calc R
H13B H 0.0553 0.5757 0.4633 0.065 Uiso 1 1 calc R
H13C H 0.0787 0.6247 0.4006 0.065 Uiso 1 1 calc R
C14 C -0.1631(4) 0.6948(3) 0.50785(15) 0.0403(7) Uani 1 1 d .
H14A H -0.1876 0.7614 0.5311 0.060 Uiso 1 1 calc R
H14B H -0.1250 0.6576 0.5424 0.060 Uiso 1 1 calc R
H14C H -0.2583 0.6526 0.4751 0.060 Uiso 1 1 calc R
C19 C 0.2825(4) 0.4554(2) 0.33453(16) 0.0357(7) Uani 1 1 d .
H19A H 0.2271 0.4730 0.2931 0.053 Uiso 1 1 calc R
H19B H 0.3124 0.5180 0.3733 0.053 Uiso 1 1 calc R
H19C H 0.2131 0.4023 0.3460 0.053 Uiso 1 1 calc R
C10 C 0.5093(4) 1.0695(2) 0.2982(2) 0.0409(8) Uani 1 1 d .
H10A H 0.6104 1.0494 0.3155 0.061 Uiso 1 1 calc R
H10B H 0.5199 1.1457 0.3113 0.061 Uiso 1 1 calc R
H10C H 0.4784 1.0440 0.2477 0.061 Uiso 1 1 calc R
C4 C -0.3703(4) -0.0508(2) 0.08689(19) 0.0414(8) Uani 1 1 d .
H4A H -0.3743 -0.0840 0.1248 0.062 Uiso 1 1 calc R
H4B H -0.3865 -0.1046 0.0434 0.062 Uiso 1 1 calc R
H4C H -0.4532 -0.0080 0.0831 0.062 Uiso 1 1 calc R
C11 C 0.4374(5) 1.0515(2) 0.41007(15) 0.0477(10) Uani 1 1 d .
H11A H 0.3516 1.0268 0.4298 0.072 Uiso 1 1 calc R
H11B H 0.4666 1.1274 0.4273 0.072 Uiso 1 1 calc R
H11C H 0.5289 1.0190 0.4237 0.072 Uiso 1 1 calc R
C15 C 0.1173(5) 0.7861(3) 0.51746(16) 0.0495(9) Uani 1 1 d .
H15A H 0.1922 0.8042 0.4905 0.074 Uiso 1 1 calc R
H15B H 0.1657 0.7490 0.5502 0.074 Uiso 1 1 calc R
H15C H 0.0888 0.8498 0.5429 0.074 Uiso 1 1 calc R

loop_
_atom_site_aniso_label
_atom_site_aniso_U_11
_atom_site_aniso_U_22
_atom_site_aniso_U_33
_atom_site_aniso_U_23
_atom_site_aniso_U_13
_atom_site_aniso_U_12
Si1 0.0186(3) 0.0131(3) 0.0089(3) 0.0024(2) 0.0010(2) 0.0055(2)
Si2 0.0185(3) 0.0126(3) 0.0124(3) 0.0025(2) 0.0019(2) 0.0044(2)
Si3 0.0214(3) 0.0150(3) 0.0104(3) 0.0033(2) 0.0000(2) 0.0070(2)
Si4 0.0169(3) 0.0135(3) 0.0139(3) 0.0030(2) 0.0000(2) 0.0040(2)
Si5 0.0180(3) 0.0153(3) 0.0112(3) 0.0020(2) 0.0011(2) 0.0062(2)
Si6 0.0210(3) 0.0144(3) 0.0111(3) 0.0037(2) 0.0015(2) 0.0040(2)
Si7 0.0230(3) 0.0129(3) 0.0121(3) 0.0016(2) -0.0025(2) 0.0050(2)
Si8 0.0262(4) 0.0170(3) 0.0128(3) 0.0011(2) 0.0023(3) 0.0092(3)
O9 0.0197(9) 0.0219(8) 0.0148(7) 0.0054(6) 0.0024(7) 0.0067(7)
O1 0.0231(9) 0.0248(9) 0.0198(8) 0.0088(7) 0.0037(7) 0.0078(7)
O8 0.0297(10) 0.0211(8) 0.0167(8) -0.0001(7) 0.0013(7) 0.0088(7)
O6 0.0265(9) 0.0150(7) 0.0141(7) 0.0002(6) -0.0015(7) 0.0078(7)
O4 0.0204(9) 0.0198(8) 0.0158(8) 0.0032(6) 0.0029(7) 0.0050(7)
O11 0.0351(11) 0.0164(8) 0.0124(7) -0.0008(6) -0.0056(7) 0.0124(7)
O12 0.0320(10) 0.0154(8) 0.0188(8) 0.0021(7) 0.0045(7) 0.0026(7)
O14 0.0414(12) 0.0125(8) 0.0192(8) 0.0020(7) 0.0016(8) 0.0058(7)
O10 0.0279(10) 0.0156(8) 0.0176(8) 0.0011(6) 0.0039(7) 0.0071(7)
O3 0.0300(10) 0.0223(8) 0.0181(8) 0.0112(7) -0.0007(7) 0.0078(7)
O7 0.0300(10) 0.0195(8) 0.0112(7) 0.0017(6) 0.0022(7) 0.0073(7)
O5 0.0278(10) 0.0139(8) 0.0226(8) -0.0021(7) 0.0026(7) 0.0055(7)
O13 0.0364(11) 0.0284(9) 0.0121(8) 0.0013(7) 0.0044(7) 0.0132(8)
O2 0.0267(9) 0.0169(8) 0.0211(8) 0.0078(7) 0.0026(7) 0.0067(7)
C21 0.0269(14) 0.0242(12) 0.0219(12) 0.0055(10) -0.0061(10) 0.0046(10)
C22 0.0219(12) 0.0290(13) 0.0202(11) 0.0064(10) -0.0005(10) 0.0106(10)
C6 0.0306(14) 0.0283(12) 0.0118(10) 0.0026(9) 0.0035(10) 0.0108(11)
C24 0.0329(15) 0.0221(12) 0.0179(11) 0.0026(9) -0.0056(10) 0.0086(10)
C8 0.0349(15) 0.0113(10) 0.0216(12) 0.0021(9) -0.0064(11) 0.0052(9)
C20 0.0398(16) 0.0306(14) 0.0149(11) 0.0038(10) 0.0032(11) 0.0063(12)
C16 0.0327(14) 0.0141(10) 0.0116(10) -0.0009(8) -0.0027(9) 0.0042(9)
C12 0.0370(16) 0.0371(15) 0.0136(11) 0.0075(10) 0.0001(11) 0.0064(12)
C7 0.0265(13) 0.0231(11) 0.0235(12) 0.0120(10) 0.0067(10) 0.0078(10)
C17 0.061(2) 0.0281(14) 0.0131(11) -0.0007(10) -0.0104(12) 0.0082(13)
C23 0.0392(17) 0.0237(12) 0.0350(15) 0.0066(11) 0.0032(13) 0.0159(12)
C5 0.0376(15) 0.0223(12) 0.0182(11) -0.0005(9) 0.0031(11) 0.0116(11)
C18 0.0385(17) 0.0282(13) 0.0240(13) 0.0030(11) 0.0046(12) -0.0030(12)
C9 0.0369(16) 0.0246(13) 0.0391(16) 0.0101(12) -0.0010(13) 0.0114(12)
C1 0.071(2) 0.0270(14) 0.0151(12) -0.0030(11) 0.0014(13) 0.0156(15)
C2 0.0339(15) 0.0157(11) 0.0219(12) -0.0038(9) -0.0028(11) 0.0079(10)
C3 0.0386(17) 0.0293(14) 0.0348(15) -0.0010(12) 0.0012(13) 0.0159(12)
C13 0.064(2) 0.0431(17) 0.0307(15) 0.0182(14) 0.0085(15) 0.0281(17)
C14 0.0427(19) 0.059(2) 0.0187(13) 0.0122(13) 0.0048(12) 0.0080(15)
C19 0.0403(17) 0.0290(14) 0.0309(14) -0.0068(12) 0.0060(13) 0.0118(12)
C10 0.0421(18) 0.0227(13) 0.065(2) 0.0211(14) 0.0139(16) 0.0125(12)
C4 0.0349(17) 0.0264(14) 0.0475(18) -0.0091(13) -0.0049(14) 0.0051(12)
C11 0.083(3) 0.0217(13) 0.0234(14) -0.0019(11) -0.0158(16) 0.0109(15)
C15 0.051(2) 0.071(2) 0.0157(13) 0.0045(14) -0.0050(13) 0.0005(18)

loop_
_atom_type_symbol
_atom_type_description
_atom_type_scat_dispersion_real
_atom_type_scat_dispersion_imag
_atom_type_scat_source
C C 0.0033 0.0016 'International Tables Vol C Tables 4.2.6.8 and 6.1.1.4'
H H 0.0000 0.0000 'International Tables Vol C Tables 4.2.6.8 and 6.1.1.4'
O O 0.0106 0.0060 'International Tables Vol C Tables 4.2.6.8 and 6.1.1.4'
Si Si 0.0817 0.0704 'International Tables Vol C Tables 4.2.6.8 and 6.1.1.4'

loop_
_geom_angle_atom_site_label_1
_geom_angle_atom_site_label_2
_geom_angle_atom_site_label_3
_geom_angle
O3 Si1 O5 107.52(10)
O3 Si1 O4 109.70(10)
O5 Si1 O4 110.38(9)
O3 Si1 C6 111.27(11)
O5 Si1 C6 109.65(11)
O4 Si1 C6 108.33(11)
O5 Si2 O6 106.79(9)
O5 Si2 O9 109.41(10)
O6 Si2 O9 109.15(9)
O5 Si2 C7 109.92(11)
O6 Si2 C7 112.65(11)
O9 Si2 C7 108.87(10)
O1 Si3 O11 111.05(10)
O1 Si3 O3 108.31(10)
O11 Si3 O3 110.76(9)
O1 Si3 C5 109.86(12)
O11 Si3 C5 107.37(11)
O3 Si3 C5 109.48(11)
O2 Si4 O10 108.12(9)
O2 Si4 O4 109.79(9)
O10 Si4 O4 109.03(10)
O2 Si4 C21 109.35(11)
O10 Si4 C21 111.13(11)
O4 Si4 C21 109.39(12)
O7 Si5 O10 106.88(9)
O7 Si5 O9 109.09(10)
O10 Si5 O9 109.32(9)
O7 Si5 C22 110.90(11)
O10 Si5 C22 111.37(11)
O9 Si5 C22 109.23(11)
O1 Si6 O2 108.45(10)
O1 Si6 O12 111.27(10)
O2 Si6 O12 110.37(10)
O1 Si6 C20 112.03(12)
O2 Si6 C20 108.75(11)
O12 Si6 C20 105.94(12)
O14 Si7 O6 104.53(9)
O14 Si7 O8 111.23(10)
O6 Si7 O8 110.55(10)
O14 Si7 C24 112.53(12)
O6 Si7 C24 108.86(10)
O8 Si7 C24 109.05(12)
O13 Si8 O8 111.51(10)
O13 Si8 O7 109.28(10)
O8 Si8 O7 108.50(9)
O13 Si8 C23 106.34(12)
O8 Si8 C23 110.56(13)
O7 Si8 C23 110.65(12)
Si5 O9 Si2 140.11(11)
Si6 O1 Si3 166.54(12)
Si8 O8 Si7 152.04(12)
Si2 O6 Si7 140.34(10)
Si1 O4 Si4 147.26(11)
C16 O11 Si3 134.03(14)
C2 O12 Si6 133.53(17)
C8 O14 Si7 135.88(17)
Si4 O10 Si5 146.08(12)
Si1 O3 Si3 149.86(14)
Si5 O7 Si8 142.70(12)
Si1 O5 Si2 157.15(14)
C12 O13 Si8 132.15(17)
Si4 O2 Si6 150.43(13)
O14 C8 C9 109.0(2)
O14 C8 C10 106.0(2)
C9 C8 C10 110.3(2)
O14 C8 C11 110.36(19)
C9 C8 C11 110.8(3)
C10 C8 C11 110.3(3)
O11 C16 C19 109.5(2)
O11 C16 C18 109.1(2)
C19 C16 C18 111.2(2)
O11 C16 C17 105.78(18)
C19 C16 C17 110.1(2)
C18 C16 C17 111.1(2)
O13 C12 C13 110.6(2)
O13 C12 C15 108.5(3)
C13 C12 C15 111.0(3)
O13 C12 C14 104.9(2)
C13 C12 C14 110.6(3)
C15 C12 C14 111.1(2)
O12 C2 C3 108.0(2)
O12 C2 C4 105.9(2)
C3 C2 C4 110.5(2)
O12 C2 C1 110.7(2)
C3 C2 C1 110.5(3)
C4 C2 C1 111.1(3)

loop_
_geom_bond_atom_site_label_1
_geom_bond_atom_site_label_2
_geom_bond_distance
Si1 O3 1.6121(16)
Si1 O5 1.6125(17)
Si1 O4 1.6163(19)
Si1 C6 1.839(2)
Si2 O5 1.6161(17)
Si2 O6 1.6245(17)
Si2 O9 1.6306(19)
Si2 C7 1.831(3)
Si3 O1 1.615(2)
Si3 O11 1.6139(17)
Si3 O3 1.6241(17)
Si3 C5 1.849(2)
Si4 O2 1.6117(17)
Si4 O10 1.6226(17)
Si4 O4 1.6252(19)
Si4 C21 1.835(3)
Si5 O7 1.6183(17)
Si5 O10 1.6219(17)
Si5 O9 1.6262(19)
Si5 C22 1.834(2)
Si6 O1 1.613(2)
Si6 O2 1.6199(16)
Si6 O12 1.6237(18)
Si6 C20 1.838(3)
Si7 O14 1.6137(19)
Si7 O6 1.6284(17)
Si7 O8 1.631(2)
Si7 C24 1.838(2)
Si8 O13 1.6199(19)
Si8 O8 1.623(2)
Si8 O7 1.6273(18)
Si8 C23 1.845(3)
O11 C16 1.448(3)
O12 C2 1.448(3)
O14 C8 1.446(3)
O13 C12 1.445(3)
C8 C9 1.509(4)
C8 C10 1.510(4)
C8 C11 1.521(4)
C16 C19 1.521(4)
C16 C18 1.521(4)
C16 C17 1.521(3)
C12 C13 1.519(4)
C12 C15 1.518(5)
C12 C14 1.529(4)
C1 C2 1.529(4)
C2 C3 1.516(4)
C2 C4 1.521(4)
